data_1559201
loop_
_publ_author_name
'Fang, Zhuangjie'
'Jiang, Xiaodong'
'Zhang, Qingbo'
'Zhang, Liping'
'Zhang, Wenjun'
'Yang, Chunfang'
'Zhang, Haibo'
'Zhu, Yiguang'
'Zhang, Changsheng'

_publ_section_title
;
 <i>S</i>-Bridged Thioether and Structure-Diversified Angucyclinone
 Derivatives from the South China Sea-Derived <i>Micromonospora
 echinospora</i> SCSIO 04089.
;
_journal_name_full 'Journal of natural products'
_journal_paper_doi 10.1021/acs.jnatprod.0c00719
_journal_year 2020
_chemical_formula_moiety 'C18 H14 O5'
_chemical_formula_sum 'C18 H14 O5'
_chemical_formula_weight 310.29
_space_group_crystal_system triclinic
_space_group_IT_number 2
_space_group_name_Hall '-P 1'
_space_group_name_H-M_alt 'P -1'
_atom_sites_solution_hydrogens mixed
_atom_sites_solution_primary dual
_audit_creation_date 2020-04-16
_audit_creation_method
;
Olex2 1.2
(compiled 2018.05.29 svn.r3508 for OlexSys, GUI svn.r5506)
;
_cell_angle_alpha 80.099(3)
_cell_angle_beta 84.102(2)
_cell_angle_gamma 82.308(3)
_cell_formula_units_Z 2
_cell_length_a 5.0126(2)
_cell_length_b 9.6467(4)
_cell_length_c 14.7488(3)
_cell_measurement_reflns_used 3527
_cell_measurement_temperature 100.0(3)
_cell_measurement_theta_max 73.4260
_cell_measurement_theta_min 5.1640
_cell_volume 693.91(4)
_computing_cell_refinement 'CrysAlisPro 1.171.39.33c (Rigaku OD, 2017)'
_computing_data_collection 'CrysAlisPro 1.171.39.33c (Rigaku OD, 2017)'
_computing_data_reduction 'CrysAlisPro 1.171.39.33c (Rigaku OD, 2017)'
_computing_molecular_graphics 'Olex2 (Dolomanov et al., 2009)'
_computing_publication_material 'Olex2 (Dolomanov et al., 2009)'
_computing_structure_refinement 'ShelXL (Sheldrick, 2015)'
_computing_structure_solution 'ShelXT (Sheldrick, 2015)'
_diffrn_ambient_environment N~2~
_diffrn_ambient_temperature 100.0(3)
_diffrn_detector 'CCD plate'
_diffrn_measured_fraction_theta_full 0.990
_diffrn_measured_fraction_theta_max 0.959
_diffrn_measurement_details
;
List of Runs (angles in degrees, time in seconds):

  # Type    Start    End  Width  t~exp~   \w     \q     \k     \f   Frames
--------------------------------------------------------------------------
  1  \w    -40.00  15.00   0.50    1.50    --    0.00 -55.00-138.00  110
  2  \w     20.00  49.00   0.50    1.50    --    0.00  55.00   4.00   58
  3  \w     35.00  76.00   0.50    9.00    --   94.60 -55.00-138.00   82
  4  \w     72.00 169.00   0.50    9.00    --   94.60  55.00   4.00  194
  5  \w    -33.00  15.00   0.50    1.50    --    0.00 -82.00 -30.00   96
  6  \w    -26.00  30.00   0.50    1.50    --    0.00 -82.00   0.00  112
  7  \w    -30.00  31.00   0.50    1.50    --    0.00 -82.00-180.00  122
  8  \w     78.00 111.00   0.50    9.00    --   94.60 -30.00  60.00   66
  9  \w      5.00 123.00   0.50    9.00    --   94.60 -77.00-150.00  236
 10  \w     11.00 119.00   0.50    9.00    --   94.60 -82.00  60.00  216
 11  \w     81.00 107.00   0.50    9.00    --   94.60 -82.00 -60.00   52
 12  \w    120.00 167.00   0.50    9.00    --   94.60  15.00 150.00   94
 13  \w     71.00 173.00   0.50    9.00    --   94.60  61.00  60.00  204
 14  \w     87.00 178.00   0.50    9.00    --   94.60  82.00 -90.00  182
 15  \w     87.00 113.00   0.50    9.00    --   94.60  45.00  30.00   52
 16  \w    142.00 168.00   0.50    9.00    --   94.60  45.00  30.00   52
 17  \w     47.00 126.00   0.50    9.00    --   94.60 -82.00-180.00  158
 18  \w     11.00 104.00   0.50    9.00    --   94.60 -82.00   0.00  186
 19  \w     93.00 119.00   0.50    9.00    --   94.60  15.00 150.00   52
 20  \w     36.00  61.00   0.50    9.00    --   94.60 -82.00 -60.00   50
 21  \w     32.00  58.00   0.50    9.00    --   94.60 -82.00-120.00   52
 22  \w     89.00 114.00   0.50    9.00    --   94.60 -82.00-120.00   50
 23  \w      6.00  59.00   0.50    9.00    --   94.60 -30.00  60.00  106
 24  \w     77.00 102.00   0.50    9.00    --   94.60 -82.00 -90.00   50
 25  \w     23.00  97.00   0.50    9.00    --   94.60 -61.00  60.00  148
;
_diffrn_measurement_device 'four-circle diffractometer'
_diffrn_measurement_device_type 'XtaLAB AFC12 (RINC): Kappa single'
_diffrn_measurement_method '\w scans'
_diffrn_orient_matrix_type 'CrysAlisPro convention (1999,Acta A55,543-557)'
_diffrn_orient_matrix_UB_11 0.0269712000
_diffrn_orient_matrix_UB_12 -0.1489813000
_diffrn_orient_matrix_UB_13 -0.0268524000
_diffrn_orient_matrix_UB_21 0.2257228000
_diffrn_orient_matrix_UB_22 -0.0502677000
_diffrn_orient_matrix_UB_23 0.0657730000
_diffrn_orient_matrix_UB_31 -0.2124777000
_diffrn_orient_matrix_UB_32 -0.0439635000
_diffrn_orient_matrix_UB_33 0.0791913000
_diffrn_radiation_monochromator mirror
_diffrn_radiation_probe x-ray
_diffrn_radiation_type CuK\a
_diffrn_radiation_wavelength 1.54184
_diffrn_reflns_av_R_equivalents 0.0381
_diffrn_reflns_av_unetI/netI 0.0444
_diffrn_reflns_Laue_measured_fraction_full 0.990
_diffrn_reflns_Laue_measured_fraction_max 0.959
_diffrn_reflns_limit_h_max 6
_diffrn_reflns_limit_h_min -6
_diffrn_reflns_limit_k_max 11
_diffrn_reflns_limit_k_min -11
_diffrn_reflns_limit_l_max 18
_diffrn_reflns_limit_l_min -16
_diffrn_reflns_number 7210
_diffrn_reflns_point_group_measured_fraction_full 0.990
_diffrn_reflns_point_group_measured_fraction_max 0.959
_diffrn_reflns_theta_full 67.684
_diffrn_reflns_theta_max 73.744
_diffrn_reflns_theta_min 4.686
_diffrn_source 'Rotating-anode X-ray tube'
_diffrn_source_type 'Rigaku (Cu) X-ray Source'
_exptl_absorpt_coefficient_mu 0.907
_exptl_absorpt_correction_T_max 1.00000
_exptl_absorpt_correction_T_min 0.74911
_exptl_absorpt_correction_type multi-scan
_exptl_absorpt_process_details
;
CrysAlisPro 1.171.39.33c (Rigaku Oxford Diffraction, 2017)
Empirical absorption correction using spherical harmonics,
 implemented in SCALE3 ABSPACK scaling algorithm.
;
_exptl_crystal_colour 'clear brownish red'
_exptl_crystal_colour_lustre clear
_exptl_crystal_colour_modifier brownish
_exptl_crystal_colour_primary red
_exptl_crystal_density_diffrn 1.485
_exptl_crystal_description block
_exptl_crystal_F_000 324
_exptl_crystal_size_max 0.1
_exptl_crystal_size_mid 0.05
_exptl_crystal_size_min 0.05
_refine_diff_density_max 0.607
_refine_diff_density_min -0.241
_refine_diff_density_rms 0.067
_refine_ls_extinction_method none
_refine_ls_goodness_of_fit_ref 1.045
_refine_ls_hydrogen_treatment mixed
_refine_ls_matrix_type full
_refine_ls_number_parameters 215
_refine_ls_number_reflns 2691
_refine_ls_number_restraints 0
_refine_ls_restrained_S_all 1.045
_refine_ls_R_factor_all 0.0664
_refine_ls_R_factor_gt 0.0595
_refine_ls_shift/su_max 0.000
_refine_ls_shift/su_mean 0.000
_refine_ls_structure_factor_coef Fsqd
_refine_ls_weighting_details 'w=1/[\s^2^(Fo^2^)+(0.1035P)^2^+0.1921P] where P=(Fo^2^+2Fc^2^)/3'
_refine_ls_weighting_scheme calc
_refine_ls_wR_factor_gt 0.1653
_refine_ls_wR_factor_ref 0.1711
_reflns_Friedel_coverage 0.000
_reflns_number_gt 2287
_reflns_number_total 2691
_reflns_threshold_expression 'I > 2\s(I)'
_cod_data_source_file np0c00719_si_007.cif
_cod_data_source_block fangzhuangjie_29t-4_collect
_cod_database_code 1559201
_shelx_shelxl_version_number 2018/1
_chemical_oxdiff_formula 'C36 H28 O10 '
_shelx_space_group_comment
;
The symmetry employed for this shelxl refinement is uniquely defined
by the following loop, which should always be used as a source of
symmetry information in preference to the above space-group names.
They are only intended as comments.
;
_reflns_odcompleteness_completeness 99.15
_reflns_odcompleteness_iscentric 1
_reflns_odcompleteness_theta 66.97
_olex2_refinement_description
;
1. Fixed Uiso
 At 1.2 times of:
  All C(H) groups, All C(H,H) groups
 At 1.5 times of:
  All C(H,H,H) groups, All O(H) groups
2.a Secondary CH2 refined with riding coordinates:
 C22(H22A,H22B)
2.b Aromatic/amide H refined with riding coordinates:
 C5(H5), C11(H11), C13(H13), C12(H12)
2.c Idealised Me refined as rotating group:
 C18(H18A,H18B,H18C), C23(H23A,H23B,H23C)
2.d Idealised tetrahedral OH refined as rotating group:
 O15(H15)
;
_olex2_submission_special_instructions 'No special instructions were received'
_oxdiff_exptl_absorpt_empirical_details
;
Empirical correction (ABSPACK) includes:
- Absorption correction using spherical harmonics
- Frame scaling
;
_oxdiff_exptl_absorpt_empirical_full_max 2.252
_oxdiff_exptl_absorpt_empirical_full_min 0.392

loop_
_space_group_symop_operation_xyz
'x, y, z'
'-x, -y, -z'

loop_
_atom_site_label
_atom_site_type_symbol
_atom_site_fract_x
_atom_site_fract_y
_atom_site_fract_z
_atom_site_U_iso_or_equiv
_atom_site_adp_type
_atom_site_occupancy
_atom_site_site_symmetry_order
_atom_site_calc_flag
_atom_site_refinement_flags_posn
_atom_site_refinement_flags_adp
_atom_site_refinement_flags_occupancy
_atom_site_disorder_assembly
_atom_site_disorder_group
O21 O 0.9444(3) 0.45928(14) 0.40791(8) 0.0324(3) Uani 1 1 d . . . . .
O20 O 0.6126(3) 0.64437(15) 0.48257(8) 0.0323(3) Uani 1 1 d . . . . .
O19 O 0.4404(3) 0.59387(14) 0.09402(8) 0.0347(3) Uani 1 1 d . . . . .
O15 O 1.2982(3) 0.27799(15) 0.33347(9) 0.0371(4) Uani 1 1 d . . . . .
H15 H 1.232245 0.323582 0.374081 0.056 Uiso 1 1 calc GR . . . .
O17 O -0.0922(3) 0.77389(15) 0.13100(8) 0.0373(4) Uani 1 1 d . . . . .
C4 C 0.4954(4) 0.67050(19) 0.40207(11) 0.0279(4) Uani 1 1 d . . . . .
C8 C 0.4638(3) 0.63685(18) 0.24500(11) 0.0266(4) Uani 1 1 d . . . . .
C2 C 0.8267(4) 0.48964(19) 0.33468(11) 0.0281(4) Uani 1 1 d . . . . .
C3 C 0.5917(3) 0.59764(19) 0.32814(11) 0.0272(4) Uani 1 1 d . . . . .
C9 C 0.5580(4) 0.56323(19) 0.16506(11) 0.0286(4) Uani 1 1 d . . . . .
C1 C 0.9272(4) 0.41897(19) 0.25551(11) 0.0292(4) Uani 1 1 d . . . . .
C5 C 0.2747(4) 0.77512(19) 0.39326(11) 0.0292(4) Uani 1 1 d . . . . .
H5 H 0.209098 0.819365 0.443690 0.035 Uiso 1 1 calc R . . . .
C10 C 0.7959(4) 0.45387(18) 0.17220(11) 0.0287(4) Uani 1 1 d . . . . .
C16 C 0.1302(4) 0.79691(19) 0.14363(11) 0.0302(4) Uani 1 1 d . . . . .
C7 C 0.2500(4) 0.74508(19) 0.23582(11) 0.0276(4) Uani 1 1 d . . . . .
C6 C 0.1505(4) 0.81498(19) 0.31172(11) 0.0284(4) Uani 1 1 d . . . . .
C14 C 1.1566(4) 0.31797(19) 0.25829(12) 0.0315(4) Uani 1 1 d . . . . .
C11 C 0.8891(4) 0.3894(2) 0.09626(12) 0.0330(4) Uani 1 1 d . . . . .
H11 H 0.798764 0.411764 0.042663 0.040 Uiso 1 1 calc R . . . .
C22 C -0.0834(4) 0.93157(19) 0.30212(11) 0.0310(4) Uani 1 1 d . . . . .
H22A H -0.237251 0.892278 0.286101 0.037 Uiso 1 1 calc R . . . .
H22B H -0.035162 1.003702 0.250852 0.037 Uiso 1 1 calc R . . . .
C13 C 1.2502(4) 0.2549(2) 0.18068(13) 0.0354(4) Uani 1 1 d . . . . .
H13 H 1.402428 0.188135 0.182914 0.042 Uiso 1 1 calc R . . . .
C12 C 1.1182(4) 0.2910(2) 0.10061(13) 0.0363(5) Uani 1 1 d . . . . .
H12 H 1.183489 0.248955 0.049231 0.044 Uiso 1 1 calc R . . . .
C18 C 0.2885(4) 0.8952(2) 0.07383(11) 0.0347(4) Uani 1 1 d . . . . .
H18A H 0.241996 0.891372 0.012841 0.052 Uiso 1 1 calc GR . . . .
H18B H 0.478334 0.866217 0.077834 0.052 Uiso 1 1 calc GR . . . .
H18C H 0.245743 0.990339 0.086497 0.052 Uiso 1 1 calc GR . . . .
C23 C -0.1716(4) 1.0033(2) 0.38658(13) 0.0390(5) Uani 1 1 d . . . . .
H23A H -0.320373 1.075128 0.373020 0.059 Uiso 1 1 calc GR . . . .
H23B H -0.023520 1.045773 0.402271 0.059 Uiso 1 1 calc GR . . . .
H23C H -0.226249 0.934027 0.437619 0.059 Uiso 1 1 calc GR . . . .
H20 H 0.753(8) 0.572(4) 0.476(2) 0.091(11) Uiso 1 1 d . . . . .

loop_
_atom_site_aniso_label
_atom_site_aniso_U_11
_atom_site_aniso_U_22
_atom_site_aniso_U_33
_atom_site_aniso_U_23
_atom_site_aniso_U_13
_atom_site_aniso_U_12
O21 0.0302(7) 0.0423(8) 0.0247(6) -0.0014(5) -0.0077(5) -0.0051(6)
O20 0.0325(7) 0.0431(8) 0.0216(6) -0.0037(5) -0.0085(5) -0.0025(6)
O19 0.0395(7) 0.0408(7) 0.0265(6) -0.0042(5) -0.0105(5) -0.0104(6)
O15 0.0344(7) 0.0411(8) 0.0356(7) -0.0050(6) -0.0081(5) -0.0013(6)
O17 0.0312(7) 0.0483(8) 0.0341(7) -0.0004(5) -0.0096(5) -0.0128(6)
C4 0.0279(9) 0.0351(9) 0.0213(7) 0.0020(6) -0.0065(6) -0.0106(7)
C8 0.0265(9) 0.0316(9) 0.0229(8) 0.0000(6) -0.0043(7) -0.0122(7)
C2 0.0279(9) 0.0333(9) 0.0234(8) 0.0028(6) -0.0042(7) -0.0124(7)
C3 0.0264(9) 0.0331(9) 0.0229(8) 0.0005(7) -0.0039(7) -0.0108(7)
C9 0.0314(9) 0.0333(9) 0.0232(7) -0.0009(7) -0.0042(7) -0.0145(7)
C1 0.0308(9) 0.0322(10) 0.0259(8) -0.0011(7) -0.0024(7) -0.0125(8)
C5 0.0272(9) 0.0355(9) 0.0249(8) -0.0013(6) -0.0032(7) -0.0069(7)
C10 0.0313(9) 0.0305(9) 0.0260(8) -0.0016(7) -0.0025(7) -0.0136(8)
C16 0.0272(9) 0.0345(10) 0.0294(8) -0.0022(7) -0.0068(7) -0.0057(7)
C7 0.0267(8) 0.0320(9) 0.0252(8) 0.0002(6) -0.0051(7) -0.0111(7)
C6 0.0269(9) 0.0314(9) 0.0271(8) 0.0008(6) -0.0037(7) -0.0106(7)
C14 0.0318(9) 0.0308(9) 0.0325(9) 0.0012(7) -0.0044(7) -0.0122(8)
C11 0.0389(10) 0.0353(10) 0.0273(8) -0.0034(7) -0.0035(7) -0.0148(8)
C22 0.0272(9) 0.0349(9) 0.0304(8) 0.0007(7) -0.0055(7) -0.0071(7)
C13 0.0352(10) 0.0293(9) 0.0418(10) -0.0046(7) 0.0003(8) -0.0081(8)
C12 0.0421(11) 0.0340(10) 0.0340(9) -0.0068(7) 0.0020(8) -0.0116(8)
C18 0.0338(10) 0.0406(10) 0.0290(8) 0.0038(7) -0.0076(7) -0.0100(8)
C23 0.0363(10) 0.0410(11) 0.0393(10) -0.0062(8) -0.0074(8) -0.0002(8)

loop_
_atom_type_symbol
_atom_type_description
_atom_type_scat_dispersion_real
_atom_type_scat_dispersion_imag
_atom_type_scat_source
C C 0.0181 0.0091 'International Tables Vol C Tables 4.2.6.8 and 6.1.1.4'
H H 0.0000 0.0000 'International Tables Vol C Tables 4.2.6.8 and 6.1.1.4'
O O 0.0492 0.0322 'International Tables Vol C Tables 4.2.6.8 and 6.1.1.4'

loop_
_geom_angle_atom_site_label_1
_geom_angle_atom_site_label_2
_geom_angle_atom_site_label_3
_geom_angle
_geom_angle_site_symmetry_1
_geom_angle_site_symmetry_3
_geom_angle_publ_flag
C4 O20 H20 106(2) . . ?
C14 O15 H15 109.5 . . ?
O20 C4 C3 122.10(16) . . ?
O20 C4 C5 117.66(16) . . ?
C5 C4 C3 120.23(15) . . ?
C3 C8 C9 120.10(16) . . ?
C7 C8 C3 121.21(16) . . ?
C7 C8 C9 118.69(15) . . ?
O21 C2 C3 119.82(16) . . ?
O21 C2 C1 120.06(17) . . ?
C3 C2 C1 120.10(15) . . ?
C4 C3 C8 118.07(16) . . ?
C4 C3 C2 121.42(15) . . ?
C8 C3 C2 120.42(16) . . ?
O19 C9 C8 119.99(17) . . ?
O19 C9 C10 120.90(16) . . ?
C10 C9 C8 119.11(15) . . ?
C10 C1 C2 120.25(17) . . ?
C14 C1 C2 121.71(16) . . ?
C14 C1 C10 118.02(16) . . ?
C4 C5 H5 119.0 . . ?
C6 C5 C4 121.93(16) . . ?
C6 C5 H5 119.0 . . ?
C1 C10 C9 119.93(16) . . ?
C11 C10 C9 118.85(16) . . ?
C11 C10 C1 121.20(17) . . ?
O17 C16 C7 121.56(15) . . ?
O17 C16 C18 121.71(15) . . ?
C18 C16 C7 116.23(14) . . ?
C8 C7 C16 121.19(16) . . ?
C8 C7 C6 120.07(15) . . ?
C6 C7 C16 118.63(16) . . ?
C5 C6 C7 118.42(16) . . ?
C5 C6 C22 121.44(16) . . ?
C7 C6 C22 120.13(15) . . ?
O15 C14 C1 122.96(16) . . ?
O15 C14 C13 116.91(17) . . ?
C13 C14 C1 120.12(16) . . ?
C10 C11 H11 120.2 . . ?
C10 C11 C12 119.53(17) . . ?
C12 C11 H11 120.2 . . ?
C6 C22 H22A 108.2 . . ?
C6 C22 H22B 108.2 . . ?
C6 C22 C23 116.39(15) . . ?
H22A C22 H22B 107.3 . . ?
C23 C22 H22A 108.2 . . ?
C23 C22 H22B 108.2 . . ?
C14 C13 H13 119.7 . . ?
C12 C13 C14 120.54(18) . . ?
C12 C13 H13 119.7 . . ?
C11 C12 H12 119.7 . . ?
C13 C12 C11 120.56(17) . . ?
C13 C12 H12 119.7 . . ?
C16 C18 H18A 109.5 . . ?
C16 C18 H18B 109.5 . . ?
C16 C18 H18C 109.5 . . ?
H18A C18 H18B 109.5 . . ?
H18A C18 H18C 109.5 . . ?
H18B C18 H18C 109.5 . . ?
C22 C23 H23A 109.5 . . ?
C22 C23 H23B 109.5 . . ?
C22 C23 H23C 109.5 . . ?
H23A C23 H23B 109.5 . . ?
H23A C23 H23C 109.5 . . ?
H23B C23 H23C 109.5 . . ?

loop_
_geom_bond_atom_site_label_1
_geom_bond_atom_site_label_2
_geom_bond_distance
_geom_bond_site_symmetry_2
_geom_bond_publ_flag
O21 C2 1.255(2) . ?
O20 C4 1.3487(19) . ?
O20 H20 0.93(4) . ?
O19 C9 1.228(2) . ?
O15 H15 0.8200 . ?
O15 C14 1.350(2) . ?
O17 C16 1.204(2) . ?
C4 C3 1.407(2) . ?
C4 C5 1.395(3) . ?
C8 C3 1.412(2) . ?
C8 C9 1.484(2) . ?
C8 C7 1.392(3) . ?
C2 C3 1.464(3) . ?
C2 C1 1.464(3) . ?
C9 C10 1.482(3) . ?
C1 C10 1.421(2) . ?
C1 C14 1.403(3) . ?
C5 H5 0.9300 . ?
C5 C6 1.383(2) . ?
C10 C11 1.384(3) . ?
C16 C7 1.521(2) . ?
C16 C18 1.512(2) . ?
C7 C6 1.418(2) . ?
C6 C22 1.512(3) . ?
C14 C13 1.398(3) . ?
C11 H11 0.9300 . ?
C11 C12 1.388(3) . ?
C22 H22A 0.9700 . ?
C22 H22B 0.9700 . ?
C22 C23 1.525(3) . ?
C13 H13 0.9300 . ?
C13 C12 1.382(3) . ?
C12 H12 0.9300 . ?
C18 H18A 0.9600 . ?
C18 H18B 0.9600 . ?
C18 H18C 0.9600 . ?
C23 H23A 0.9600 . ?
C23 H23B 0.9600 . ?
C23 H23C 0.9600 . ?

loop_
_geom_torsion_atom_site_label_1
_geom_torsion_atom_site_label_2
_geom_torsion_atom_site_label_3
_geom_torsion_atom_site_label_4
_geom_torsion
_geom_torsion_site_symmetry_1
_geom_torsion_site_symmetry_2
_geom_torsion_site_symmetry_3
_geom_torsion_site_symmetry_4
_geom_torsion_publ_flag
O21 C2 C3 C4 0.9(3) . . . . ?
O21 C2 C3 C8 177.49(14) . . . . ?
O21 C2 C1 C10 -179.47(14) . . . . ?
O21 C2 C1 C14 -0.8(3) . . . . ?
O20 C4 C3 C8 -177.07(14) . . . . ?
O20 C4 C3 C2 -0.4(3) . . . . ?
O20 C4 C5 C6 176.36(14) . . . . ?
O19 C9 C10 C1 -179.30(15) . . . . ?
O19 C9 C10 C11 1.9(2) . . . . ?
O15 C14 C13 C12 -179.41(15) . . . . ?
O17 C16 C7 C8 110.0(2) . . . . ?
O17 C16 C7 C6 -73.8(2) . . . . ?
C4 C5 C6 C7 1.0(3) . . . . ?
C4 C5 C6 C22 -178.15(15) . . . . ?
C8 C9 C10 C1 1.2(2) . . . . ?
C8 C9 C10 C11 -177.59(14) . . . . ?
C8 C7 C6 C5 1.5(2) . . . . ?
C8 C7 C6 C22 -179.42(14) . . . . ?
C2 C1 C10 C9 0.6(2) . . . . ?
C2 C1 C10 C11 179.37(15) . . . . ?
C2 C1 C14 O15 0.7(3) . . . . ?
C2 C1 C14 C13 -178.61(14) . . . . ?
C3 C4 C5 C6 -2.7(3) . . . . ?
C3 C8 C9 O19 177.32(14) . . . . ?
C3 C8 C9 C10 -3.2(2) . . . . ?
C3 C8 C7 C16 174.04(14) . . . . ?
C3 C8 C7 C6 -2.2(3) . . . . ?
C3 C2 C1 C10 -0.5(2) . . . . ?
C3 C2 C1 C14 178.09(14) . . . . ?
C9 C8 C3 C4 179.98(14) . . . . ?
C9 C8 C3 C2 3.3(2) . . . . ?
C9 C8 C7 C16 -5.5(2) . . . . ?
C9 C8 C7 C6 178.31(13) . . . . ?
C9 C10 C11 C12 177.37(14) . . . . ?
C1 C2 C3 C4 -178.02(14) . . . . ?
C1 C2 C3 C8 -1.4(2) . . . . ?
C1 C10 C11 C12 -1.4(3) . . . . ?
C1 C14 C13 C12 -0.1(3) . . . . ?
C5 C4 C3 C8 1.9(2) . . . . ?
C5 C4 C3 C2 178.58(14) . . . . ?
C5 C6 C22 C23 0.7(2) . . . . ?
C10 C1 C14 O15 179.35(14) . . . . ?
C10 C1 C14 C13 0.1(3) . . . . ?
C10 C11 C12 C13 1.4(3) . . . . ?
C16 C7 C6 C5 -174.85(14) . . . . ?
C16 C7 C6 C22 4.3(2) . . . . ?
C7 C8 C3 C4 0.5(2) . . . . ?
C7 C8 C3 C2 -176.22(14) . . . . ?
C7 C8 C9 O19 -3.2(2) . . . . ?
C7 C8 C9 C10 176.35(14) . . . . ?
C7 C6 C22 C23 -178.41(15) . . . . ?
C14 C1 C10 C9 -178.08(14) . . . . ?
C14 C1 C10 C11 0.7(2) . . . . ?
C14 C13 C12 C11 -0.6(3) . . . . ?
C18 C16 C7 C8 -78.1(2) . . . . ?
C18 C16 C7 C6 98.16(19) . . . . ?
